data_7101572
loop_
_publ_author_name
Y.Watanabe
A.Namba
N.Umezawa
M.Kawahata
K.Yamaguchi
T.Higuchi

_publ_section_title
;
Enhanced catalase-like activity of manganese salen complexes in water:
effect of a three-dimensionally fixed auxiliary
;
_journal_issue 47
_journal_name_full 'Chemical Communications'
_journal_paper_doi 10.1039/b608846e
_journal_year 2006
_chemical_formula_moiety 'C22 H28 Mn N4 O7, C2 H3 O2'
_chemical_formula_sum 'C24 H31 Mn N4 O9'
_chemical_formula_weight 573.46
_chemical_name_common Mn(Salen)
_space_group_IT_number 14
_symmetry_cell_setting monoclinic
_symmetry_space_group_name_Hall '-P 2yn'
_symmetry_space_group_name_H-M 'P 1 21/n 1'
_atom_sites_solution_hydrogens geom
_atom_sites_solution_primary direct
_atom_sites_solution_secondary difmap
_audit_creation_method SHELXL-97
_cell_angle_alpha 90.00
_cell_angle_beta 108.220(1)
_cell_angle_gamma 90.00
_cell_formula_units_Z 4
_cell_length_a 13.8291(11)
_cell_length_b 9.3189(8)
_cell_length_c 21.4664(18)
_cell_measurement_reflns_used 3487
_cell_measurement_temperature 90
_cell_measurement_theta_max 27.76
_cell_measurement_theta_min 2.40
_cell_volume 2627.7(4)
_computing_cell_refinement SMART
_computing_data_collection 'SMART (Bruker, 1998)'
_computing_data_reduction 'SAINT (Bruker, 1998)'
_computing_molecular_graphics 'ORTEP-3 for Windows (Farrugia, 1997)'
_computing_publication_material 'SHELXL-97 (Sheldrick, 1997)'
_computing_structure_refinement 'SHELXL-97 (Sheldrick, 1997)'
_computing_structure_solution 'SHELXS-97 (Sheldrick, 1990)'
_diffrn_ambient_temperature 90
_diffrn_measured_fraction_theta_full 0.996
_diffrn_measured_fraction_theta_max 0.901
_diffrn_measurement_device_type 'Bruker APEX II CCD area detector'
_diffrn_measurement_method '\f and \w scans'
_diffrn_radiation_monochromator graphite
_diffrn_radiation_source 'fine-focus sealed tube'
_diffrn_radiation_type MoK\a
_diffrn_radiation_wavelength 0.71073
_diffrn_reflns_av_R_equivalents 0.0273
_diffrn_reflns_av_sigmaI/netI 0.0447
_diffrn_reflns_limit_h_max 18
_diffrn_reflns_limit_h_min -15
_diffrn_reflns_limit_k_max 6
_diffrn_reflns_limit_k_min -12
_diffrn_reflns_limit_l_max 25
_diffrn_reflns_limit_l_min -28
_diffrn_reflns_number 12381
_diffrn_reflns_theta_full 25.00
_diffrn_reflns_theta_max 28.25
_diffrn_reflns_theta_min 1.56
_diffrn_standards_decay_% 0
_diffrn_standards_number 0
_exptl_absorpt_coefficient_mu 0.561
_exptl_absorpt_correction_T_max 0.9725
_exptl_absorpt_correction_T_min 0.8725
_exptl_absorpt_correction_type empirical
_exptl_absorpt_process_details 'SADABS Sheldrick 1996'
_exptl_crystal_colour red
_exptl_crystal_density_diffrn 1.450
_exptl_crystal_density_method 'not measured'
_exptl_crystal_description prismatic
_exptl_crystal_F_000 1196
_exptl_crystal_size_max 0.25
_exptl_crystal_size_mid 0.20
_exptl_crystal_size_min 0.05
_refine_diff_density_max 3.595
_refine_diff_density_min -0.583
_refine_diff_density_rms 0.180
_refine_ls_extinction_method none
_refine_ls_goodness_of_fit_ref 1.066
_refine_ls_hydrogen_treatment mixed
_refine_ls_matrix_type full
_refine_ls_number_parameters 370
_refine_ls_number_reflns 5866
_refine_ls_number_restraints 0
_refine_ls_restrained_S_all 1.066
_refine_ls_R_factor_all 0.1025
_refine_ls_R_factor_gt 0.0813
_refine_ls_shift/su_max 0.001
_refine_ls_shift/su_mean 0.000
_refine_ls_structure_factor_coef Fsqd
_refine_ls_weighting_details 'calc w=1/[\s^2^(Fo^2^)+(0.1815P)^2^+5.2549P] where P=(Fo^2^+2Fc^2^)/3'
_refine_ls_weighting_scheme calc
_refine_ls_wR_factor_gt 0.2530
_refine_ls_wR_factor_ref 0.2742
_reflns_number_gt 4413
_reflns_number_total 5866
_reflns_threshold_expression I>2\s(I)
_cod_data_source_file b608846e.txt
_cod_original_sg_symbol_H-M P21/n
_cod_database_code 7101572

loop_
_symmetry_equiv_pos_as_xyz
'x, y, z'
'-x+1/2, y+1/2, -z+1/2'
'-x, -y, -z'
'x-1/2, -y-1/2, z-1/2'

loop_
_atom_site_label
_atom_site_type_symbol
_atom_site_fract_x
_atom_site_fract_y
_atom_site_fract_z
_atom_site_U_iso_or_equiv
_atom_site_adp_type
_atom_site_occupancy
_atom_site_symmetry_multiplicity
_atom_site_calc_flag
_atom_site_refinement_flags
C1 C 0.4879(3) 0.7071(5) 0.79517(19) 0.0212(9) Uani 1 1 d .
C2 C 0.3730(3) 0.6741(5) 0.7700(2) 0.0243(10) Uani 1 1 d .
C3 C 0.3614(4) 0.5851(6) 0.7073(2) 0.0285(10) Uani 1 1 d .
C4 C 0.4427(4) 0.6429(6) 0.6782(2) 0.0272(10) Uani 1 1 d .
C5 C 0.5118(4) 0.7414(5) 0.7319(2) 0.0253(10) Uani 1 1 d .
C6 C 0.4961(3) 0.5099(5) 0.5961(2) 0.0201(9) Uani 1 1 d .
C7 C 0.6316(3) 0.5443(5) 0.8364(2) 0.0199(9) Uani 1 1 d .
C8 C 0.6911(3) 0.4328(5) 0.8782(2) 0.0190(8) Uani 1 1 d .
C9 C 0.6592(3) 0.3652(5) 0.9269(2) 0.0176(8) Uani 1 1 d .
C10 C 0.7261(3) 0.2643(5) 0.9684(2) 0.0195(8) Uani 1 1 d .
C11 C 0.8187(3) 0.2318(5) 0.9604(2) 0.0217(9) Uani 1 1 d .
C12 C 0.8501(3) 0.3025(5) 0.9122(2) 0.0223(9) Uani 1 1 d .
C13 C 0.7876(3) 0.4024(5) 0.8724(2) 0.0212(9) Uani 1 1 d .
C14 C 0.7565(4) 0.1164(5) 1.0635(2) 0.0280(10) Uani 1 1 d .
C15 C 0.2524(3) 0.6030(5) 0.8243(2) 0.0237(10) Uani 1 1 d .
C16 C 0.2148(3) 0.5322(5) 0.8711(2) 0.0234(9) Uani 1 1 d .
C17 C 0.2759(3) 0.4353(5) 0.9184(2) 0.0227(9) Uani 1 1 d .
C18 C 0.2333(3) 0.3759(5) 0.9650(2) 0.0247(9) Uani 1 1 d .
C19 C 0.1364(4) 0.4092(5) 0.9645(2) 0.0265(10) Uani 1 1 d .
C20 C 0.0767(4) 0.5053(5) 0.9166(3) 0.0281(10) Uani 1 1 d .
C21 C 0.1148(3) 0.5655(5) 0.8710(2) 0.0266(10) Uani 1 1 d .
C22 C 0.2609(4) 0.2089(5) 1.0544(2) 0.0266(10) Uani 1 1 d .
C23 C 0.6403(4) 0.2065(6) 0.7385(2) 0.0342(12) Uani 1 1 d .
C24 C 0.6706(5) 0.0871(7) 0.7896(3) 0.0450(14) Uani 1 1 d .
Mn1 Mn 0.45640(5) 0.47856(8) 0.87997(3) 0.0196(2) Uani 1 1 d .
N1 N 0.5391(3) 0.5780(4) 0.83218(17) 0.0205(8) Uani 1 1 d .
N2 N 0.3435(3) 0.5922(4) 0.82022(17) 0.0230(8) Uani 1 1 d .
N3 N 0.4986(3) 0.5272(5) 0.65931(18) 0.0259(9) Uani 1 1 d .
N4 N 0.5475(3) 0.3960(5) 0.5848(2) 0.0243(8) Uani 1 1 d .
O1 O 0.4492(2) 0.5924(4) 0.55138(14) 0.0223(7) Uani 1 1 d .
O2 O 0.5722(2) 0.3913(3) 0.93849(14) 0.0212(7) Uani 1 1 d .
O3 O 0.6889(2) 0.2080(4) 1.01547(15) 0.0243(7) Uani 1 1 d .
O4 O 0.3693(2) 0.3962(4) 0.92205(16) 0.0271(7) Uani 1 1 d .
O5 O 0.2998(2) 0.2866(4) 1.00941(16) 0.0268(7) Uani 1 1 d .
O6 O 0.5617(3) 0.2836(5) 0.73916(19) 0.0402(9) Uani 1 1 d .
O7 O 0.6864(3) 0.2288(5) 0.69954(19) 0.0445(10) Uani 1 1 d .
O8 O 0.4376(3) 0.2924(4) 0.81141(18) 0.0368(9) Uani 1 1 d .
O9 O 0.4837(3) 0.6737(4) 0.94730(15) 0.0237(7) Uani 1 1 d .
H1 H 0.5011 0.7929 0.8246 0.025 Uiso 1 1 calc R
H2 H 0.3329 0.7650 0.7590 0.029 Uiso 1 1 calc R
H3A H 0.3728 0.4820 0.7181 0.034 Uiso 1 1 calc R
H3B H 0.2924 0.5973 0.6757 0.034 Uiso 1 1 calc R
H4 H 0.4083 0.7021 0.6386 0.033 Uiso 1 1 calc R
H5A H 0.5844 0.7223 0.7373 0.030 Uiso 1 1 calc R
H5B H 0.4973 0.8436 0.7199 0.030 Uiso 1 1 calc R
H7 H 0.6630 0.5967 0.8100 0.024 Uiso 1 1 calc R
H11 H 0.8614 0.1615 0.9875 0.026 Uiso 1 1 calc R
H12 H 0.9144 0.2811 0.9071 0.027 Uiso 1 1 calc R
H13 H 0.8098 0.4517 0.8406 0.025 Uiso 1 1 calc R
H14A H 0.7719 0.0307 1.0419 0.034 Uiso 1 1 calc R
H14B H 0.7240 0.0879 1.0962 0.034 Uiso 1 1 calc R
H14C H 0.8197 0.1682 1.0853 0.034 Uiso 1 1 calc R
H15 H 0.2063 0.6636 0.7933 0.028 Uiso 1 1 calc R
H19 H 0.1094 0.3681 0.9961 0.032 Uiso 1 1 calc R
H20 H 0.0095 0.5281 0.9161 0.034 Uiso 1 1 calc R
H21 H 0.0741 0.6298 0.8392 0.032 Uiso 1 1 calc R
H22A H 0.2400 0.2770 1.0826 0.032 Uiso 1 1 calc R
H22B H 0.3140 0.1456 1.0815 0.032 Uiso 1 1 calc R
H22C H 0.2020 0.1515 1.0297 0.032 Uiso 1 1 calc R
H24A H 0.6836 0.1281 0.8335 0.054 Uiso 1 1 calc R
H24B H 0.7324 0.0398 0.7868 0.054 Uiso 1 1 calc R
H24C H 0.6154 0.0168 0.7813 0.054 Uiso 1 1 calc R
H25 H 0.522(4) 0.447(6) 0.690(3) 0.028(14) Uiso 1 1 d .
H26 H 0.590(5) 0.344(7) 0.616(3) 0.035(15) Uiso 1 1 d .
H27 H 0.548(5) 0.397(7) 0.548(3) 0.036(17) Uiso 1 1 d .
H28 H 0.487(4) 0.296(6) 0.788(3) 0.031(15) Uiso 1 1 d .
H29 H 0.549(5) 0.672(6) 0.972(3) 0.035(16) Uiso 1 1 d .
H30 H 0.431(7) 0.643(10) 0.966(4) 0.09(3) Uiso 1 1 d .

loop_
_atom_site_aniso_label
_atom_site_aniso_U_11
_atom_site_aniso_U_22
_atom_site_aniso_U_33
_atom_site_aniso_U_23
_atom_site_aniso_U_13
_atom_site_aniso_U_12
C1 0.021(2) 0.029(2) 0.0116(18) -0.0006(16) 0.0027(16) 0.0062(18)
C2 0.022(2) 0.038(3) 0.0117(18) 0.0022(17) 0.0034(16) 0.0085(19)
C3 0.022(2) 0.048(3) 0.013(2) -0.0054(19) 0.0029(17) 0.004(2)
C4 0.030(2) 0.039(3) 0.0115(19) -0.0004(18) 0.0043(17) 0.010(2)
C5 0.029(2) 0.032(2) 0.0128(19) 0.0025(17) 0.0047(17) 0.0060(19)
C6 0.0131(19) 0.030(2) 0.0157(19) 0.0003(16) 0.0030(16) -0.0051(16)
C7 0.018(2) 0.029(2) 0.0135(18) -0.0030(16) 0.0053(16) -0.0001(17)
C8 0.017(2) 0.026(2) 0.0136(18) -0.0041(16) 0.0037(15) 0.0032(17)
C9 0.0115(18) 0.025(2) 0.0150(18) -0.0063(16) 0.0031(15) 0.0015(16)
C10 0.017(2) 0.027(2) 0.0142(18) -0.0010(16) 0.0040(15) 0.0017(17)
C11 0.015(2) 0.028(2) 0.019(2) -0.0002(17) 0.0011(16) 0.0069(17)
C12 0.0130(19) 0.030(2) 0.025(2) -0.0047(18) 0.0070(16) -0.0005(17)
C13 0.017(2) 0.024(2) 0.024(2) -0.0038(17) 0.0091(17) -0.0012(17)
C14 0.031(2) 0.034(3) 0.019(2) 0.0050(18) 0.0076(18) 0.012(2)
C15 0.015(2) 0.036(3) 0.016(2) -0.0011(17) -0.0006(16) 0.0079(18)
C16 0.014(2) 0.034(2) 0.021(2) -0.0082(18) 0.0026(16) -0.0016(17)
C17 0.0130(19) 0.035(2) 0.020(2) -0.0049(18) 0.0039(16) 0.0014(18)
C18 0.016(2) 0.029(2) 0.028(2) -0.0066(18) 0.0059(17) -0.0024(17)
C19 0.020(2) 0.029(2) 0.033(2) -0.0086(19) 0.0121(19) -0.0071(18)
C20 0.016(2) 0.030(2) 0.039(3) -0.010(2) 0.009(2) -0.0021(18)
C21 0.017(2) 0.032(2) 0.029(2) -0.0097(19) 0.0039(18) 0.0017(18)
C22 0.025(2) 0.031(2) 0.026(2) -0.0016(19) 0.0103(19) -0.0069(19)
C23 0.041(3) 0.038(3) 0.024(2) -0.012(2) 0.010(2) -0.008(2)
C24 0.059(4) 0.039(3) 0.034(3) -0.010(2) 0.010(3) -0.002(3)
Mn1 0.0135(4) 0.0332(4) 0.0117(3) 0.0013(2) 0.0031(3) 0.0052(3)
N1 0.0186(18) 0.0288(19) 0.0122(16) -0.0010(14) 0.0018(13) 0.0041(15)
N2 0.0183(18) 0.037(2) 0.0127(16) 0.0000(15) 0.0028(14) 0.0052(16)
N3 0.028(2) 0.036(2) 0.0137(17) 0.0021(15) 0.0065(15) 0.0096(17)
N4 0.025(2) 0.034(2) 0.0155(18) 0.0000(16) 0.0076(16) 0.0051(17)
O1 0.0205(15) 0.0313(17) 0.0144(14) 0.0028(12) 0.0042(12) 0.0020(13)
O2 0.0155(14) 0.0346(17) 0.0143(14) 0.0038(12) 0.0056(11) 0.0056(12)
O3 0.0229(16) 0.0352(18) 0.0156(14) 0.0075(13) 0.0071(12) 0.0105(14)
O4 0.0134(15) 0.042(2) 0.0255(16) 0.0057(14) 0.0055(12) 0.0049(13)
O5 0.0205(16) 0.0349(18) 0.0259(16) 0.0039(14) 0.0085(13) -0.0044(14)
O6 0.036(2) 0.052(2) 0.0303(19) 0.0041(17) 0.0074(16) 0.0046(18)
O7 0.052(2) 0.050(2) 0.033(2) 0.0048(18) 0.0148(18) 0.016(2)
O8 0.0259(18) 0.050(2) 0.0323(19) -0.0118(17) 0.0059(15) -0.0023(17)
O9 0.0180(16) 0.0370(19) 0.0162(15) 0.0006(13) 0.0054(13) 0.0059(14)

loop_
_atom_type_symbol
_atom_type_description
_atom_type_scat_dispersion_real
_atom_type_scat_dispersion_imag
_atom_type_scat_source
C C 0.0033 0.0016 'International Tables Vol C Tables 4.2.6.8 and 6.1.1.4'
H H 0.0000 0.0000 'International Tables Vol C Tables 4.2.6.8 and 6.1.1.4'
N N 0.0061 0.0033 'International Tables Vol C Tables 4.2.6.8 and 6.1.1.4'
O O 0.0106 0.0060 'International Tables Vol C Tables 4.2.6.8 and 6.1.1.4'
Mn Mn 0.3368 0.7283 'International Tables Vol C Tables 4.2.6.8 and 6.1.1.4'

loop_
_geom_angle_atom_site_label_1
_geom_angle_atom_site_label_2
_geom_angle_atom_site_label_3
_geom_angle
C1 C2 C3 103.1(4)
C1 C5 C4 106.4(4)
C1 N1 Mn1 113.4(3)
C2 N2 Mn1 113.9(3)
C3 C4 C5 105.3(3)
C4 C3 C2 106.0(4)
C5 C1 C2 102.5(3)
C6 N3 C4 121.1(4)
C7 N1 C1 121.8(4)
C7 N1 Mn1 124.5(3)
C8 C9 C10 117.9(4)
C9 C8 C7 122.2(4)
C9 O2 Mn1 125.9(3)
C10 C11 C12 120.1(4)
C10 O3 C14 116.5(3)
C11 C10 O3 125.8(4)
C11 C10 C9 121.1(4)
C12 C13 C8 120.8(4)
C13 C8 C7 117.4(4)
C13 C8 C9 120.2(4)
C13 C12 C11 119.8(4)
C15 C16 C17 121.9(4)
C15 C16 C21 117.9(4)
C15 N2 C2 120.4(4)
C15 N2 Mn1 125.6(3)
C17 C16 C21 120.1(4)
C17 O4 Mn1 128.3(3)
C18 C17 C16 117.7(4)
C18 C19 C20 119.6(5)
C18 O5 C22 117.3(4)
C19 C18 C17 121.7(5)
C19 C18 O5 125.4(4)
C20 C21 C16 120.3(5)
C21 C20 C19 120.7(5)
N1 C1 C2 106.9(4)
N1 C1 C5 116.3(4)
N1 C7 C8 125.1(4)
N1 Mn1 O8 89.39(15)
N1 Mn1 O9 86.97(14)
N2 C2 C1 109.7(3)
N2 C2 C3 112.4(4)
N2 C15 C16 126.0(4)
N2 Mn1 O8 94.72(15)
N2 Mn1 O9 85.71(14)
N2 Mn1 N1 83.17(15)
N3 C4 C3 111.8(4)
N3 C4 C5 112.8(4)
N4 C6 N3 115.2(4)
O1 C6 N3 122.9(4)
O1 C6 N4 122.0(4)
O2 C9 C8 125.0(4)
O2 C9 C10 117.1(4)
O2 Mn1 N1 92.25(14)
O2 Mn1 N2 173.23(16)
O2 Mn1 O8 90.20(14)
O2 Mn1 O9 89.08(13)
O3 C10 C9 113.2(4)
O4 C17 C16 124.7(4)
O4 C17 C18 117.6(4)
O4 Mn1 N1 175.04(15)
O4 Mn1 N2 92.03(15)
O4 Mn1 O2 92.42(14)
O4 Mn1 O8 92.27(16)
O4 Mn1 O9 91.43(14)
O5 C18 C17 112.9(4)
O6 C23 C24 115.9(5)
O7 C23 C24 122.2(5)
O7 C23 O6 122.0(5)
O8 Mn1 O9 176.26(14)
C1 C2 H2 110.5
C1 C5 H5A 110.5
C1 C5 H5B 110.5
C2 C1 H1 110.2
C2 C3 H3A 110.5
C2 C3 H3B 110.5
C3 C2 H2 110.5
C3 C4 H4 108.9
C4 C3 H3A 110.5
C4 C3 H3B 110.5
C4 C5 H5A 110.5
C4 C5 H5B 110.5
C4 N3 H25 118(3)
C5 C1 H1 110.2
C5 C4 H4 108.9
C6 N3 H25 118(3)
C6 N4 H26 124(4)
C6 N4 H27 110(5)
C8 C7 H7 117.4
C8 C13 H13 119.6
C10 C11 H11 120.0
C11 C12 H12 120.1
C12 C11 H11 120.0
C12 C13 H13 119.6
C13 C12 H12 120.1
C16 C15 H15 117.0
C16 C21 H21 119.9
C18 C19 H19 120.2
C19 C20 H20 119.7
C20 C19 H19 120.2
C20 C21 H21 119.9
C21 C20 H20 119.7
C23 C24 H24A 109.5
C23 C24 H24B 109.5
C23 C24 H24C 109.5
Mn1 O8 H28 111(4)
Mn1 O9 H29 107(4)
Mn1 O9 H30 91(5)
N1 C1 H1 110.2
N1 C7 H7 117.4
N2 C2 H2 110.5
N2 C15 H15 117.0
N3 C4 H4 108.9
O3 C14 H14A 109.5
O3 C14 H14B 109.5
O3 C14 H14C 109.5
O5 C22 H22A 109.5
O5 C22 H22B 109.5
O5 C22 H22C 109.5
H3A C3 H3B 108.7
H5A C5 H5B 108.6
H14A C14 H14B 109.5
H14A C14 H14C 109.5
H14B C14 H14C 109.5
H22A C22 H22B 109.5
H22A C22 H22C 109.5
H22B C22 H22C 109.5
H24A C24 H24B 109.5
H24A C24 H24C 109.5
H24B C24 H24C 109.5
H27 N4 H26 123(6)
H29 O9 H30 120(7)

loop_
_geom_bond_atom_site_label_1
_geom_bond_atom_site_label_2
_geom_bond_distance
C2 C1 1.541(6)
C3 C2 1.546(6)
C3 C4 1.543(7)
C5 C1 1.530(6)
C5 C4 1.548(7)
C7 C8 1.450(6)
C8 C13 1.407(6)
C9 C8 1.404(6)
C9 C10 1.421(6)
C10 C11 1.378(6)
C12 C11 1.405(6)
C13 C12 1.372(6)
C16 C15 1.429(7)
C16 C21 1.416(6)
C17 C16 1.423(7)
C17 C18 1.422(7)
C18 C19 1.373(6)
C19 C20 1.418(7)
C21 C20 1.368(7)
C23 C24 1.526(8)
Mn1 N1 1.988(4)
Mn1 N2 1.988(4)
Mn1 O2 1.883(3)
Mn1 O4 1.881(3)
Mn1 O8 2.237(4)
Mn1 O9 2.279(3)
N1 C1 1.492(6)
N1 C7 1.292(6)
N2 C2 1.479(6)
N2 C15 1.293(6)
N3 C4 1.456(6)
N3 C6 1.357(6)
N4 C6 1.340(6)
O1 C6 1.242(5)
O2 C9 1.325(5)
O3 C10 1.374(5)
O3 C14 1.437(5)
O4 C17 1.320(5)
O5 C18 1.378(6)
O5 C22 1.439(5)
O6 C23 1.306(7)
O7 C23 1.217(7)
C1 H1 1.0000
C2 H2 1.0000
C3 H3A 0.9900
C3 H3B 0.9900
C4 H4 1.0000
C5 H5A 0.9900
C5 H5B 0.9900
C7 H7 0.9500
C11 H11 0.9500
C12 H12 0.9500
C13 H13 0.9500
C14 H14A 0.9800
C14 H14B 0.9800
C14 H14C 0.9800
C15 H15 0.9500
C19 H19 0.9500
C20 H20 0.9500
C21 H21 0.9500
C22 H22A 0.9800
C22 H22B 0.9800
C22 H22C 0.9800
C24 H24A 0.9800
C24 H24B 0.9800
C24 H24C 0.9800
N3 H25 0.98(6)
N4 H27 0.78(7)
N4 H26 0.88(7)
O8 H28 0.98(6)
O9 H29 0.89(6)
O9 H30 0.97(9)

loop_
_geom_torsion_atom_site_label_1
_geom_torsion_atom_site_label_2
_geom_torsion_atom_site_label_3
_geom_torsion_atom_site_label_4
_geom_torsion
C1 C5 C4 C3 14.9(5)
C1 C5 C4 N3 -107.4(4)
C1 N1 C7 C8 171.4(4)
C2 C3 C4 C5 10.8(5)
C2 C3 C4 N3 133.8(4)
C2 N2 C15 C16 -178.8(4)
C3 C2 C1 C5 41.0(5)
C3 C2 C1 N1 -81.9(4)
C4 C3 C2 C1 -32.2(5)
C4 C3 C2 N2 -150.3(4)
C4 C5 C1 C2 -34.8(5)
C4 C5 C1 N1 81.5(5)
C4 N3 C6 N4 -177.4(4)
C4 N3 C6 O1 2.0(7)
C6 N3 C4 C3 118.4(5)
C6 N3 C4 C5 -123.1(5)
C7 C8 C13 C12 177.3(4)
C7 N1 C1 C2 151.1(4)
C7 N1 C1 C5 37.4(6)
C8 C9 C10 C11 -1.2(6)
C8 C9 C10 O3 178.1(4)
C8 C13 C12 C11 -1.6(7)
C9 C8 C13 C12 2.7(7)
C9 C10 C11 C12 2.4(7)
C10 C9 C8 C7 -175.6(4)
C10 C9 C8 C13 -1.3(6)
C13 C12 C11 C10 -1.0(7)
C14 O3 C10 C11 5.4(6)
C14 O3 C10 C9 -173.9(4)
C15 C16 C21 C20 -177.3(4)
C15 N2 C2 C1 150.9(4)
C15 N2 C2 C3 -95.0(5)
C16 C17 C18 C19 0.5(7)
C16 C17 C18 O5 -178.4(4)
C16 C21 C20 C19 0.1(7)
C17 C16 C15 N2 -2.1(7)
C17 C16 C21 C20 0.3(7)
C17 C18 C19 C20 -0.1(7)
C18 C17 C16 C15 176.9(4)
C18 C17 C16 C21 -0.6(7)
C18 C19 C20 C21 -0.2(7)
C22 O5 C18 C19 7.5(7)
C22 O5 C18 C17 -173.6(4)
Mn1 N1 C1 C2 -34.4(4)
Mn1 N1 C1 C5 -148.2(3)
Mn1 N1 C7 C8 -2.5(6)
Mn1 N2 C2 C1 -26.2(5)
Mn1 N2 C2 C3 87.9(4)
Mn1 N2 C15 C16 -2.0(7)
Mn1 O2 C9 C8 19.4(6)
Mn1 O2 C9 C10 -162.8(3)
Mn1 O4 C17 C16 13.0(7)
Mn1 O4 C17 C18 -167.2(3)
N1 C7 C8 C9 -10.7(7)
N1 C7 C8 C13 174.8(4)
N1 Mn1 N2 C2 5.8(3)
N1 Mn1 N2 C15 -171.1(4)
N1 Mn1 O2 C9 -24.4(4)
N2 C2 C1 C5 160.9(4)
N2 C2 C1 N1 38.1(5)
N2 Mn1 N1 C1 17.0(3)
N2 Mn1 N1 C7 -168.8(4)
N2 Mn1 O4 C17 -13.0(4)
O2 C9 C8 C7 2.2(7)
O2 C9 C8 C13 176.6(4)
O2 C9 C10 C11 -179.2(4)
O2 C9 C10 O3 0.1(6)
O2 Mn1 N1 C1 -158.0(3)
O2 Mn1 N1 C7 16.2(4)
O2 Mn1 O4 C17 161.9(4)
O3 C10 C11 C12 -176.9(4)
O4 C17 C16 C15 -3.4(7)
O4 C17 C16 C21 179.2(4)
O4 C17 C18 C19 -179.3(4)
O4 C17 C18 O5 1.8(6)
O4 Mn1 N2 C2 -175.4(3)
O4 Mn1 N2 C15 7.6(4)
O4 Mn1 O2 C9 157.2(4)
O5 C18 C19 C20 178.7(4)
O8 Mn1 N1 C1 111.8(3)
O8 Mn1 N1 C7 -73.9(4)
O8 Mn1 N2 C2 -83.0(3)
O8 Mn1 N2 C15 100.1(4)
O8 Mn1 O2 C9 65.0(4)
O8 Mn1 O4 C17 -107.8(4)
O9 Mn1 N1 C1 -69.1(3)
O9 Mn1 N1 C7 105.2(4)
O9 Mn1 N2 C2 93.3(3)
O9 Mn1 N2 C15 -83.7(4)
O9 Mn1 O2 C9 -111.4(3)
O9 Mn1 O4 C17 72.7(4)

loop_
_cod_changelog_entry_id
_cod_changelog_entry_author
_cod_changelog_entry_date
_cod_changelog_entry_text
1 'Vaitkus, Antanas' 2024-11-16T00:18:53+02:00
;
 Replaced the '\/Y' character sequence with the backslash character ('\')
 in multiple data values.
;
